data_4344919
loop_
_publ_author_name
'Wu, Jian'
'Xu, Jing-Wen'
'Liu, Wei-Cong'
'Yang, Su-Zhen'
'Luo, Miao-Miao'
'Han, Yao-Yao'
'Liu, Jian-Qiang'
'Batten, Stuart R.'

_publ_section_title
;
 Designed metal--organic framework based on metal--organic polyhedron:
 Drug delivery
;
_journal_name_full 'Inorganic Chemistry Communications'
_journal_page_first 32
_journal_paper_doi 10.1016/j.inoche.2016.06.023
_journal_volume 71
_journal_year 2016
_chemical_formula_sum 'C58 H40 Cu6 N10 O30'
_chemical_formula_weight 1738.24
_chemical_name_systematic
;
 ?
;
_space_group_IT_number 128
_symmetry_cell_setting tetragonal
_symmetry_space_group_name_Hall '-P 4 2n'
_symmetry_space_group_name_H-M 'P 4/m n c'
_atom_sites_solution_hydrogens geom
_atom_sites_solution_primary direct
_atom_sites_solution_secondary difmap
_audit_creation_method SHELXL-97
_cell_angle_alpha 90.00
_cell_angle_beta 90.00
_cell_angle_gamma 90.00
_cell_formula_units_Z 8
_cell_length_a 26.923(2)
_cell_length_b 26.923
_cell_length_c 39.422(2)
_cell_measurement_reflns_used 4695
_cell_measurement_temperature 123(2)
_cell_measurement_theta_max 21.14
_cell_measurement_theta_min 2.29
_cell_volume 28575(3)
_computing_cell_refinement 'Bruker SMART'
_computing_data_collection 'Bruker SMART'
_computing_data_reduction 'Bruker SAINT'
_computing_molecular_graphics 'Bruker SHELXTL'
_computing_publication_material 'Bruker SHELXTL'
_computing_structure_refinement 'Bruker SHELXTL'
_computing_structure_solution 'Bruker SHELXTL'
_diffrn_ambient_temperature 123(2)
_diffrn_measured_fraction_theta_full 0.988
_diffrn_measured_fraction_theta_max 0.988
_diffrn_measurement_device_type 'CCD area detector'
_diffrn_measurement_method 'phi and omega scans'
_diffrn_radiation_monochromator graphite
_diffrn_radiation_source 'fine-focus sealed tube'
_diffrn_radiation_type MoK\a
_diffrn_radiation_wavelength 0.71073
_diffrn_reflns_av_R_equivalents 0.0865
_diffrn_reflns_av_sigmaI/netI 0.0533
_diffrn_reflns_limit_h_max 30
_diffrn_reflns_limit_h_min -32
_diffrn_reflns_limit_k_max 32
_diffrn_reflns_limit_k_min -24
_diffrn_reflns_limit_l_max 41
_diffrn_reflns_limit_l_min -48
_diffrn_reflns_number 60047
_diffrn_reflns_theta_full 25.68
_diffrn_reflns_theta_max 25.68
_diffrn_reflns_theta_min 0.92
_exptl_absorpt_coefficient_mu 0.922
_exptl_absorpt_correction_T_max 0.8974
_exptl_absorpt_correction_T_min 0.7758
_exptl_absorpt_correction_type multi-scan
_exptl_absorpt_process_details sadabs
_exptl_crystal_density_diffrn 0.808
_exptl_crystal_density_method 'not measured'
_exptl_crystal_F_000 6976
_exptl_crystal_size_max 0.29
_exptl_crystal_size_mid 0.17
_exptl_crystal_size_min 0.12
_platon_squeeze_details
;
;
_refine_diff_density_max 1.175
_refine_diff_density_min -0.495
_refine_diff_density_rms 0.106
_refine_ls_extinction_method none
_refine_ls_goodness_of_fit_ref 1.092
_refine_ls_hydrogen_treatment constr
_refine_ls_matrix_type full
_refine_ls_number_parameters 519
_refine_ls_number_reflns 13643
_refine_ls_number_restraints 85
_refine_ls_restrained_S_all 1.090
_refine_ls_R_factor_all 0.1105
_refine_ls_R_factor_gt 0.0819
_refine_ls_shift/su_max 0.001
_refine_ls_shift/su_mean 0.000
_refine_ls_structure_factor_coef Fsqd
_refine_ls_weighting_details 'calc w=1/[\s^2^(Fo^2^)+(0.1310P)^2^+25.9091P] where P=(Fo^2^+2Fc^2^)/3'
_refine_ls_weighting_scheme calc
_refine_ls_wR_factor_gt 0.2182
_refine_ls_wR_factor_ref 0.2383
_reflns_number_gt 9352
_reflns_number_total 13643
_reflns_threshold_expression >2sigma(I)
_cod_data_source_file inc06363-mmc1.cif
_cod_data_source_block ww
_cod_depositor_comments
;
The following automatic conversions were performed:

'_symmetry_cell_setting' value 'Tetragonal' changed to 'tetragonal'
according to the built-in table from CIF Core dictionary named
'cif_core.dic' version 2.4.1 from 2010-06-29.

Automatic conversion script
Id: cif_fix_values 4624 2016-04-14 12:54:50Z antanas 
;
_cod_original_sg_symbol_H-M P4/mnc
_cod_database_code 4344919

loop_
_symmetry_equiv_pos_as_xyz
'x, y, z'
'-x, -y, z'
'x+1/2, -y+1/2, -z+1/2'
'-x+1/2, y+1/2, -z+1/2'
'-y+1/2, -x+1/2, -z+1/2'
'y+1/2, x+1/2, -z+1/2'
'y, -x, z'
'-y, x, z'
'-x, -y, -z'
'x, y, -z'
'-x-1/2, y-1/2, z-1/2'
'x-1/2, -y-1/2, z-1/2'
'y-1/2, x-1/2, z-1/2'
'-y-1/2, -x-1/2, z-1/2'
'-y, x, -z'
'y, -x, -z'

loop_
_atom_site_label
_atom_site_type_symbol
_atom_site_fract_x
_atom_site_fract_y
_atom_site_fract_z
_atom_site_U_iso_or_equiv
_atom_site_adp_type
_atom_site_occupancy
_atom_site_symmetry_multiplicity
_atom_site_calc_flag
_atom_site_refinement_flags
_atom_site_disorder_assembly
_atom_site_disorder_group
Cu1 Cu 0.75259(2) 0.12802(2) 0.302558(14) 0.03321(18) Uani 1 1 d . . .
Cu2 Cu 0.81573(2) 0.09441(2) 0.349698(15) 0.03637(19) Uani 1 1 d . . .
Cu3 Cu 0.91364(4) 0.27436(3) 0.5000 0.0419(2) Uani 1 2 d S . .
Cu4 Cu 0.88460(4) 0.36886(3) 0.5000 0.0393(2) Uani 1 2 d S . .
O1 O 0.83941(17) 0.34784(15) 0.46413(9) 0.0589(11) Uani 1 1 d . . .
O2 O 0.86262(16) 0.26849(14) 0.46440(9) 0.0508(10) Uani 1 1 d . . .
O3 O 0.80505(15) 0.15763(14) 0.37356(9) 0.0520(10) Uani 1 1 d . . .
O4 O 0.75593(14) 0.18680(13) 0.33266(9) 0.0467(9) Uani 1 1 d . . .
O5 O 0.81502(13) 0.15035(15) 0.28190(9) 0.0484(9) Uani 1 1 d . . .
O6 O 0.86704(14) 0.12711(15) 0.32299(10) 0.0535(10) Uani 1 1 d . . .
O7 O 0.76260(14) 0.06318(13) 0.27911(9) 0.0473(9) Uani 1 1 d . . .
O8 O 0.81766(15) 0.03863(14) 0.31807(9) 0.0554(11) Uani 1 1 d . . .
O9 O 0.93651(18) 0.37513(15) 0.53492(11) 0.0684(13) Uani 1 1 d . . .
O10 O 0.96042(15) 0.29577(15) 0.53603(9) 0.0552(10) Uani 1 1 d . . .
O11 O 0.70175(15) 0.09541(15) 0.33154(10) 0.0524(10) Uani 1 1 d . . .
O12 O 0.75655(15) 0.06673(16) 0.36996(10) 0.0576(11) Uani 1 1 d . . .
O13 O 0.70018(14) 0.15615(14) 0.26750(10) 0.0519(9) Uani 1 1 d U . .
C31 C 0.7322(2) 0.2322(2) 0.2500 0.0525(15) Uani 1 2 d SU . .
H31A H 0.7239 0.2576 0.2669 0.079 Uiso 0.50 1 calc PR . .
H31B H 0.7340 0.2475 0.2275 0.079 Uiso 0.50 1 calc PR . .
H31C H 0.7643 0.2172 0.2556 0.079 Uiso 0.50 1 calc PR . .
O15 O 0.8659(2) 0.0604(2) 0.38617(13) 0.107(2) Uani 1 1 d . . .
H15A H 0.8568 0.0713 0.4091 0.161 Uiso 1 1 d R . .
H15B H 0.9001 0.0708 0.3812 0.161 Uiso 1 1 d R . .
O16 O 0.9339(4) 0.1969(3) 0.5000 0.124(4) Uani 1 2 d S . .
H16A H 0.9085 0.1780 0.5122 0.186 Uiso 0.50 1 d PR . .
H16B H 0.9661 0.1925 0.5112 0.186 Uiso 0.50 1 d PR . .
O17 O 0.8656(3) 0.4463(3) 0.5000 0.094(2) Uani 1 2 d S . .
H17A H 0.8688 0.4595 0.4769 0.141 Uiso 0.50 1 d PR . .
H17B H 0.8884 0.4641 0.5151 0.141 Uiso 0.50 1 d PR . .
N1 N 0.7643(4) 0.4204(2) 0.35924(17) 0.119(3) Uani 1 1 d . . .
N2 N 0.7477(3) 0.4477(2) 0.33113(17) 0.121(3) Uani 1 1 d . . .
N3 N 0.7403(2) 0.36848(18) 0.31755(13) 0.0644(16) Uani 1 1 d . . .
H3A H 0.7338 0.3409 0.3064 0.077 Uiso 1 1 calc R . .
N4 N 1.0000 0.5000 0.61304(16) 0.061(2) Uani 1 2 d S . .
H4 H 1.0000 0.5000 0.5907 0.073 Uiso 1 2 calc SR . .
N5 N 1.0058(5) 0.4758(2) 0.66568(16) 0.154(5) Uani 1 1 d . . .
C30 C 0.6954(2) 0.1954(2) 0.2500 0.0500(11) Uani 1 2 d SU . .
C1 C 0.8398(2) 0.3049(2) 0.45186(13) 0.0486(14) Uani 1 1 d . . .
C2 C 0.8116(2) 0.2965(2) 0.41969(13) 0.0517(15) Uani 1 1 d . . .
C3 C 0.8061(2) 0.2497(2) 0.40623(13) 0.0456(13) Uani 1 1 d . . .
H3 H 0.8180 0.2218 0.4185 0.055 Uiso 1 1 calc R . .
C4 C 0.7836(2) 0.2424(2) 0.37518(13) 0.0474(14) Uani 1 1 d . . .
C5 C 0.7806(2) 0.1913(2) 0.35928(13) 0.0462(13) Uani 1 1 d . . .
C6 C 0.7672(2) 0.2821(2) 0.35695(13) 0.0524(15) Uani 1 1 d . . .
H6 H 0.7518 0.2770 0.3355 0.063 Uiso 1 1 calc R . .
C7 C 0.7949(3) 0.3380(2) 0.40165(15) 0.0632(18) Uani 1 1 d . . .
H7 H 0.7984 0.3704 0.4109 0.076 Uiso 1 1 calc R . .
C8 C 0.7729(3) 0.3310(2) 0.36979(16) 0.0640(18) Uani 1 1 d . . .
C9 C 0.7580(3) 0.3733(2) 0.34883(17) 0.071(2) Uani 1 1 d . . .
C10 C 0.9147(2) 0.2346(3) 0.19280(17) 0.074(2) Uani 1 1 d . . .
C11 C 0.9287(2) 0.2143(2) 0.22716(15) 0.0537(15) Uani 1 1 d . . .
C12 C 0.8904(2) 0.1917(2) 0.24482(16) 0.0554(16) Uani 1 1 d . . .
H12 H 0.8582 0.1899 0.2350 0.066 Uiso 1 1 calc R . .
C13 C 0.89861(19) 0.1718(2) 0.27656(14) 0.0469(13) Uani 1 1 d . . .
C14 C 0.85675(19) 0.1475(2) 0.29532(13) 0.0413(12) Uani 1 1 d . . .
C15 C 0.8233(2) -0.0545(2) 0.29085(14) 0.0487(14) Uani 1 1 d . . .
H15 H 0.8372 -0.0481 0.3126 0.058 Uiso 1 1 calc R . .
C16 C 0.7985(2) -0.0169(2) 0.27396(14) 0.0482(14) Uani 1 1 d . . .
C17 C 0.7796(3) -0.0251(2) 0.24186(14) 0.0595(17) Uani 1 1 d . . .
H17 H 0.7627 0.0006 0.2301 0.071 Uiso 1 1 calc R . .
C18 C 0.7919(2) 0.03233(19) 0.29213(14) 0.0441(13) Uani 1 1 d . . .
C19 C 0.9596(2) 0.3396(2) 0.54689(14) 0.0509(14) Uani 1 1 d . . .
C20 C 0.9911(2) 0.3517(2) 0.57810(14) 0.0559(16) Uani 1 1 d . . .
C21 C 1.0172(2) 0.3143(2) 0.59456(15) 0.0531(15) Uani 1 1 d . . .
H21 H 1.0180 0.2815 0.5857 0.064 Uiso 1 1 calc R . .
C22 C 0.9885(3) 0.3983(2) 0.59064(16) 0.0627(18) Uani 1 1 d . . .
H22 H 0.9705 0.4232 0.5787 0.075 Uiso 1 1 calc R . .
C23 C 1.0121(3) 0.4099(2) 0.62094(17) 0.0634(18) Uani 1 1 d . . .
C24 C 0.6272(2) 0.0396(3) 0.36180(15) 0.0595(16) Uani 1 1 d . . .
H24 H 0.6198 0.0559 0.3410 0.071 Uiso 1 1 calc R . .
C25 C 0.6739(2) 0.0423(2) 0.37544(13) 0.0488(14) Uani 1 1 d . . .
C26 C 0.7137(2) 0.0710(2) 0.35721(13) 0.0450(13) Uani 1 1 d . . .
C27 C 1.0065(3) 0.4607(3) 0.63346(17) 0.074(2) Uani 1 1 d . . .
N7 N 0.7379(8) 0.0961(6) 0.1604(5) 0.107(5) Uani 0.352(6) 1 d PDU A 1
H7A H 0.7039 0.0973 0.1622 0.129 Uiso 0.352(6) 1 calc PR A 1
H7B H 0.7470 0.1033 0.1384 0.129 Uiso 0.352(6) 1 calc PR A 1
C29 C 0.7572(6) 0.0476(5) 0.1710(4) 0.046(4) Uani 0.352(6) 1 d PDU A 1
H29A H 0.7763 0.0503 0.1921 0.055 Uiso 0.352(6) 1 d PR A 1
H29B H 0.7785 0.0342 0.1530 0.055 Uiso 0.352(6) 1 d PR A 1
H29C H 0.7288 0.0254 0.1745 0.055 Uiso 0.352(6) 1 d PR A 1
C28 C 0.7620(9) 0.1302(9) 0.1847(6) 0.095(7) Uani 0.352(6) 1 d PDU A 1
H28A H 0.7887 0.1160 0.1986 0.142 Uiso 0.352(6) 1 d PR A 1
H28B H 0.7341 0.1396 0.1994 0.142 Uiso 0.352(6) 1 d PR A 1
H28C H 0.7744 0.1596 0.1728 0.142 Uiso 0.352(6) 1 d PR A 1
N7' N 0.7118(19) 0.0961(14) 0.1379(12) 0.098(6) Uani 0.148(6) 1 d PDU A 2
H7C H 0.7027 0.0976 0.1604 0.118 Uiso 0.148(6) 1 calc PR A 2
H7D H 0.7457 0.0921 0.1372 0.118 Uiso 0.148(6) 1 calc PR A 2
C29' C 0.688(2) 0.0519(18) 0.1224(14) 0.095(11) Uani 0.148(6) 1 d PDU A 2
H29D H 0.6555 0.0508 0.1117 0.142 Uiso 0.148(6) 1 d PR A 2
H29E H 0.6910 0.0250 0.1391 0.142 Uiso 0.148(6) 1 d PR A 2
H29F H 0.7141 0.0479 0.1051 0.142 Uiso 0.148(6) 1 d PR A 2
C28' C 0.6992(19) 0.1440(16) 0.1217(13) 0.080(10) Uani 0.148(6) 1 d PDU A 2
H28D H 0.6640 0.1520 0.1186 0.120 Uiso 0.148(6) 1 d PR A 2
H28E H 0.7167 0.1476 0.1000 0.120 Uiso 0.148(6) 1 d PR A 2
H28F H 0.7137 0.1668 0.1384 0.120 Uiso 0.148(6) 1 d PR A 2

loop_
_atom_site_aniso_label
_atom_site_aniso_U_11
_atom_site_aniso_U_22
_atom_site_aniso_U_33
_atom_site_aniso_U_23
_atom_site_aniso_U_13
_atom_site_aniso_U_12
Cu1 0.0357(3) 0.0319(3) 0.0320(3) 0.0062(2) -0.0063(2) -0.0037(2)
Cu2 0.0421(4) 0.0348(3) 0.0322(3) 0.0067(2) -0.0082(3) -0.0033(3)
Cu3 0.0584(6) 0.0390(5) 0.0283(5) 0.000 0.000 0.0082(4)
Cu4 0.0570(6) 0.0370(5) 0.0238(4) 0.000 0.000 0.0078(4)
O1 0.087(3) 0.056(3) 0.033(2) -0.0122(18) -0.018(2) 0.015(2)
O2 0.077(3) 0.048(2) 0.0272(18) -0.0014(17) -0.0183(18) -0.002(2)
O3 0.075(3) 0.038(2) 0.043(2) -0.0038(17) -0.016(2) 0.0028(19)
O4 0.057(2) 0.039(2) 0.043(2) -0.0007(17) -0.0110(18) 0.0005(17)
O5 0.033(2) 0.066(3) 0.047(2) 0.0141(19) -0.0051(16) -0.0075(17)
O6 0.044(2) 0.059(3) 0.058(2) 0.019(2) -0.0075(19) -0.0085(18)
O7 0.061(2) 0.035(2) 0.046(2) 0.0016(17) -0.0109(18) 0.0045(17)
O8 0.072(3) 0.048(2) 0.046(2) -0.0070(18) -0.027(2) 0.015(2)
O9 0.096(4) 0.049(3) 0.059(3) -0.002(2) -0.035(3) 0.014(2)
O10 0.067(3) 0.056(3) 0.043(2) -0.0019(19) -0.0143(19) 0.016(2)
O11 0.050(2) 0.061(3) 0.046(2) 0.0183(19) -0.0037(18) -0.0059(18)
O12 0.064(3) 0.065(3) 0.044(2) 0.026(2) 0.001(2) -0.019(2)
O13 0.0497(17) 0.0496(16) 0.056(2) 0.0193(15) -0.0191(15) -0.0077(16)
C31 0.0481(19) 0.0481(19) 0.061(3) 0.015(2) -0.015(2) -0.009(2)
O15 0.105(4) 0.143(5) 0.074(4) 0.025(4) -0.047(3) 0.012(4)
O16 0.181(10) 0.060(5) 0.131(8) 0.000 0.000 0.056(6)
O17 0.121(7) 0.069(5) 0.092(5) 0.000 0.000 0.038(4)
N1 0.226(9) 0.061(4) 0.071(4) -0.020(3) -0.080(5) 0.014(5)
N2 0.235(10) 0.052(4) 0.075(4) -0.001(3) -0.098(5) -0.009(5)
N3 0.103(4) 0.042(3) 0.048(3) -0.010(2) -0.030(3) 0.005(3)
N4 0.097(6) 0.051(4) 0.036(4) 0.000 0.000 0.022(4)
N5 0.355(15) 0.047(4) 0.060(4) -0.005(3) -0.016(7) -0.015(6)
C30 0.0480(15) 0.0480(15) 0.054(2) 0.0170(14) -0.0170(14) -0.0087(19)
C1 0.074(4) 0.042(3) 0.029(3) -0.004(2) -0.009(3) -0.006(3)
C2 0.066(4) 0.056(4) 0.034(3) 0.002(3) -0.012(3) -0.005(3)
C3 0.067(4) 0.037(3) 0.033(3) 0.003(2) 0.002(3) -0.001(2)
C4 0.070(4) 0.043(3) 0.029(3) 0.013(2) -0.008(3) -0.006(3)
C5 0.062(4) 0.044(3) 0.032(3) -0.003(2) -0.011(3) -0.007(3)
C6 0.083(4) 0.038(3) 0.036(3) -0.011(2) -0.017(3) -0.002(3)
C7 0.103(5) 0.032(3) 0.055(4) -0.009(3) -0.031(4) -0.003(3)
C8 0.094(5) 0.052(4) 0.047(4) 0.005(3) -0.018(3) 0.001(3)
C9 0.132(7) 0.028(3) 0.054(4) 0.000(3) -0.038(4) -0.004(3)
C10 0.038(3) 0.121(6) 0.062(4) 0.047(4) -0.005(3) 0.002(4)
C11 0.035(3) 0.077(4) 0.049(3) 0.017(3) -0.006(3) -0.004(3)
C12 0.029(3) 0.080(4) 0.057(4) 0.020(3) -0.004(3) 0.003(3)
C13 0.036(3) 0.063(4) 0.042(3) 0.012(3) -0.005(2) -0.002(2)
C14 0.035(3) 0.047(3) 0.042(3) 0.006(2) -0.002(2) 0.000(2)
C15 0.065(4) 0.039(3) 0.042(3) -0.005(2) -0.013(3) -0.001(3)
C16 0.053(3) 0.039(3) 0.053(3) 0.002(3) -0.013(3) 0.003(2)
C17 0.096(5) 0.036(3) 0.047(3) 0.007(3) -0.022(3) 0.010(3)
C18 0.052(3) 0.032(3) 0.048(3) 0.002(2) -0.014(3) -0.006(2)
C19 0.055(4) 0.052(4) 0.046(3) 0.001(3) -0.006(3) 0.014(3)
C20 0.070(4) 0.059(4) 0.039(3) -0.002(3) -0.020(3) 0.012(3)
C21 0.061(4) 0.046(3) 0.053(3) -0.008(3) -0.005(3) 0.004(3)
C22 0.086(5) 0.046(4) 0.055(4) 0.003(3) -0.020(3) 0.001(3)
C23 0.084(5) 0.044(4) 0.062(4) 0.003(3) -0.009(4) 0.010(3)
C24 0.057(4) 0.076(4) 0.045(3) 0.018(3) 0.006(3) 0.003(3)
C25 0.041(3) 0.071(4) 0.035(3) 0.012(3) 0.001(2) -0.012(3)
C26 0.051(3) 0.054(3) 0.030(3) 0.010(2) -0.004(2) -0.004(3)
C27 0.099(6) 0.056(4) 0.066(4) 0.004(3) -0.010(4) 0.016(4)
N7 0.108(5) 0.107(5) 0.107(5) -0.001(2) 0.000(2) 0.000(2)
C29 0.049(4) 0.044(4) 0.044(4) -0.0009(19) -0.0021(19) -0.0001(19)
C28 0.096(7) 0.095(7) 0.095(7) -0.001(2) 0.000(2) 0.000(2)
N7' 0.099(7) 0.098(7) 0.098(7) 0.000(2) 0.000(2) 0.000(2)
C29' 0.095(11) 0.095(11) 0.095(11) 0.000(2) -0.001(2) 0.000(2)
C28' 0.080(10) 0.080(10) 0.080(10) 0.000(2) 0.000(2) 0.000(2)

loop_
_atom_type_symbol
_atom_type_description
_atom_type_scat_dispersion_real
_atom_type_scat_dispersion_imag
_atom_type_scat_source
C C 0.0033 0.0016 'International Tables Vol C Tables 4.2.6.8 and 6.1.1.4'
H H 0.0000 0.0000 'International Tables Vol C Tables 4.2.6.8 and 6.1.1.4'
N N 0.0061 0.0033 'International Tables Vol C Tables 4.2.6.8 and 6.1.1.4'
O O 0.0106 0.0060 'International Tables Vol C Tables 4.2.6.8 and 6.1.1.4'
Cu Cu 0.3201 1.2651 'International Tables Vol C Tables 4.2.6.8 and 6.1.1.4'

loop_
_geom_angle_atom_site_label_1
_geom_angle_atom_site_label_2
_geom_angle_atom_site_label_3
_geom_angle
_geom_angle_site_symmetry_1
_geom_angle_site_symmetry_3
O5 Cu1 O4 87.99(17) . .
O5 Cu1 O11 164.58(16) . .
O4 Cu1 O11 92.28(16) . .
O5 Cu1 O7 87.71(17) . .
O4 Cu1 O7 166.31(15) . .
O11 Cu1 O7 88.45(17) . .
O5 Cu1 O13 100.98(15) . .
O4 Cu1 O13 97.80(16) . .
O11 Cu1 O13 94.27(15) . .
O7 Cu1 O13 95.78(15) . .
O5 Cu1 Cu2 81.25(10) . .
O4 Cu1 Cu2 79.94(10) . .
O11 Cu1 Cu2 83.62(11) . .
O7 Cu1 Cu2 86.56(11) . .
O13 Cu1 Cu2 176.82(12) . .
O12 Cu2 O6 169.43(16) . .
O12 Cu2 O8 89.39(19) . .
O6 Cu2 O8 89.07(18) . .
O12 Cu2 O3 90.89(19) . .
O6 Cu2 O3 88.33(17) . .
O8 Cu2 O3 167.25(15) . .
O12 Cu2 O15 94.4(2) . .
O6 Cu2 O15 96.1(2) . .
O8 Cu2 O15 94.7(2) . .
O3 Cu2 O15 98.0(2) . .
O12 Cu2 Cu1 83.89(12) . .
O6 Cu2 Cu1 85.54(11) . .
O8 Cu2 Cu1 80.42(11) . .
O3 Cu2 Cu1 86.93(11) . .
O15 Cu2 Cu1 174.83(18) . .
O2 Cu3 O2 90.9(2) . 10_556
O2 Cu3 O10 167.40(17) . .
O2 Cu3 O10 87.48(17) 10_556 .
O2 Cu3 O10 87.48(17) . 10_556
O2 Cu3 O10 167.40(17) 10_556 10_556
O10 Cu3 O10 91.4(2) . 10_556
O2 Cu3 O16 95.7(2) . .
O2 Cu3 O16 95.7(2) 10_556 .
O10 Cu3 O16 96.9(2) . .
O10 Cu3 O16 96.9(2) 10_556 .
O2 Cu3 Cu4 82.64(12) . .
O2 Cu3 Cu4 82.64(12) 10_556 .
O10 Cu3 Cu4 84.76(12) . .
O10 Cu3 Cu4 84.76(12) 10_556 .
O16 Cu3 Cu4 177.6(3) . .
O1 Cu4 O1 93.0(3) . 10_556
O1 Cu4 O9 87.8(2) . 10_556
O1 Cu4 O9 167.18(17) 10_556 10_556
O1 Cu4 O9 167.18(17) . .
O1 Cu4 O9 87.8(2) 10_556 .
O9 Cu4 O9 88.7(3) 10_556 .
O1 Cu4 O17 97.7(2) . .
O1 Cu4 O17 97.7(2) 10_556 .
O9 Cu4 O17 94.9(2) 10_556 .
O9 Cu4 O17 94.9(2) . .
O1 Cu4 Cu3 84.60(12) . .
O1 Cu4 Cu3 84.60(12) 10_556 .
O9 Cu4 Cu3 82.73(12) 10_556 .
O9 Cu4 Cu3 82.73(12) . .
O17 Cu4 Cu3 176.7(2) . .
C1 O1 Cu4 122.9(4) . .
C1 O2 Cu3 124.0(3) . .
C5 O3 Cu2 119.2(3) . .
C5 O4 Cu1 127.3(4) . .
C14 O5 Cu1 125.3(3) . .
C14 O6 Cu2 120.8(3) . .
C18 O7 Cu1 118.4(3) . .
C18 O8 Cu2 127.8(4) . .
C19 O9 Cu4 123.9(4) . .
C19 O10 Cu3 120.4(4) . .
C26 O11 Cu1 121.4(4) . .
C26 O12 Cu2 123.6(3) . .
C30 O13 Cu1 136.1(4) . .
C30 C31 H31A 109.5 . .
C30 C31 H31B 109.5 . .
H31A C31 H31B 109.5 . .
C30 C31 H31C 109.5 . .
H31A C31 H31C 109.5 . .
H31B C31 H31C 109.5 . .
Cu2 O15 H15A 109.2 . .
Cu2 O15 H15B 109.3 . .
H15A O15 H15B 109.5 . .
Cu3 O16 H16A 109.0 . .
Cu3 O16 H16B 110.0 . .
H16A O16 H16B 109.5 . .
Cu4 O17 H17A 109.4 . .
Cu4 O17 H17B 109.0 . .
H17A O17 H17B 109.5 . .
C9 N1 N2 102.3(5) . .
C10 N2 N1 107.0(6) 6_545 .
C10 N3 C9 103.7(5) 6_545 .
C10 N3 H3A 128.1 6_545 .
C9 N3 H3A 128.1 . .
C27 N4 C27 106.2(7) 2_765 .
C27 N4 H4 126.9 2_765 .
C27 N4 H4 126.9 . .
C27 N5 N5 107.4(5) . 2_765
O13 C30 O13 117.6(7) 6_545 .
O13 C30 C31 121.2(3) 6_545 .
O13 C30 C31 121.2(3) . .
O1 C1 O2 124.8(5) . .
O1 C1 C2 117.6(5) . .
O2 C1 C2 117.6(5) . .
C3 C2 C7 120.0(5) . .
C3 C2 C1 121.4(5) . .
C7 C2 C1 118.3(5) . .
C2 C3 C4 121.3(5) . .
C2 C3 H3 119.3 . .
C4 C3 H3 119.3 . .
C6 C4 C3 120.0(5) . .
C6 C4 C5 118.5(5) . .
C3 C4 C5 121.3(5) . .
O4 C5 O3 125.9(5) . .
O4 C5 C4 117.7(5) . .
O3 C5 C4 116.4(4) . .
C4 C6 C8 120.3(5) . .
C4 C6 H6 119.9 . .
C8 C6 H6 119.9 . .
C2 C7 C8 119.0(5) . .
C2 C7 H7 120.5 . .
C8 C7 H7 120.5 . .
C7 C8 C6 119.4(5) . .
C7 C8 C9 121.1(6) . .
C6 C8 C9 119.4(5) . .
N3 C9 N1 114.8(5) . .
N3 C9 C8 123.1(5) . .
N1 C9 C8 121.9(6) . .
N3 C10 N2 112.1(6) 6_545 6_545
N3 C10 C11 123.8(5) 6_545 .
N2 C10 C11 124.1(6) 6_545 .
C17 C11 C12 120.8(5) 7_665 .
C17 C11 C10 123.9(5) 7_665 .
C12 C11 C10 115.1(5) . .
C13 C12 C11 120.5(5) . .
C13 C12 H12 119.8 . .
C11 C12 H12 119.8 . .
C12 C13 C15 118.5(5) . 7_665
C12 C13 C14 119.8(5) . .
C15 C13 C14 121.7(5) 7_665 .
O5 C14 O6 126.6(5) . .
O5 C14 C13 116.3(4) . .
O6 C14 C13 117.1(5) . .
C16 C15 C13 121.0(5) . 8_645
C16 C15 H15 119.5 . .
C13 C15 H15 119.5 8_645 .
C17 C16 C15 120.2(5) . .
C17 C16 C18 121.9(5) . .
C15 C16 C18 117.9(5) . .
C16 C17 C11 118.9(5) . 8_645
C16 C17 H17 120.6 . .
C11 C17 H17 120.6 8_645 .
O8 C18 O7 126.5(5) . .
O8 C18 C16 116.1(5) . .
O7 C18 C16 117.3(5) . .
O9 C19 O10 127.4(5) . .
O9 C19 C20 114.9(5) . .
O10 C19 C20 117.7(5) . .
C22 C20 C21 121.9(5) . .
C22 C20 C19 117.7(5) . .
C21 C20 C19 120.1(5) . .
C20 C21 C25 118.4(5) . 16_666
C20 C21 H21 120.8 . .
C25 C21 H21 120.8 16_666 .
C20 C22 C23 120.0(6) . .
C20 C22 H22 120.0 . .
C23 C22 H22 120.0 . .
C22 C23 C24 119.5(6) . 16_666
C22 C23 C27 117.0(6) . .
C24 C23 C27 123.5(6) 16_666 .
C25 C24 C23 119.1(6) . 15_646
C25 C24 H24 120.4 . .
C23 C24 H24 120.4 15_646 .
C24 C25 C21 121.0(5) . 15_646
C24 C25 C26 119.6(5) . .
C21 C25 C26 119.4(5) 15_646 .
O11 C26 O12 127.2(5) . .
O11 C26 C25 118.4(5) . .
O12 C26 C25 114.4(5) . .
N5 C27 N4 109.3(6) . .
N5 C27 C23 127.4(6) . .
N4 C27 C23 123.3(6) . .
C29 N7 C28 102.3(16) . .
C29 N7 H7A 111.3 . .
C28 N7 H7A 111.3 . .
C29 N7 H7B 111.3 . .
C28 N7 H7B 111.3 . .
H7A N7 H7B 109.2 . .
N7 C29 H29A 111.2 . .
N7 C29 H29B 109.2 . .
H29A C29 H29B 109.5 . .
N7 C29 H29C 108.0 . .
H29A C29 H29C 109.5 . .
H29B C29 H29C 109.5 . .
N7 C28 H28A 116.2 . .
N7 C28 H28B 101.9 . .
H28A C28 H28B 109.5 . .
N7 C28 H28C 109.9 . .
H28A C28 H28C 109.5 . .
H28B C28 H28C 109.5 . .
C28' N7' C29' 115(4) . .
C28' N7' H7C 108.5 . .
C29' N7' H7C 108.5 . .
C28' N7' H7D 108.5 . .
C29' N7' H7D 108.5 . .
H7C N7' H7D 107.5 . .
N7' C29' H29D 126.0 . .
N7' C29' H29E 106.7 . .
H29D C29' H29E 109.5 . .
N7' C29' H29F 94.2 . .
H29D C29' H29F 109.5 . .
H29E C29' H29F 109.5 . .
N7' C28' H28D 117.7 . .
N7' C28' H28E 110.6 . .
H28D C28' H28E 109.5 . .
N7' C28' H28F 99.5 . .
H28D C28' H28F 109.5 . .
H28E C28' H28F 109.5 . .

loop_
_geom_bond_atom_site_label_1
_geom_bond_atom_site_label_2
_geom_bond_distance
_geom_bond_site_symmetry_2
Cu1 O5 1.962(3) .
Cu1 O4 1.980(4) .
Cu1 O11 1.987(4) .
Cu1 O7 1.993(4) .
Cu1 O13 2.115(4) .
Cu1 Cu2 2.6762(8) .
Cu2 O12 1.932(4) .
Cu2 O6 1.947(4) .
Cu2 O8 1.953(4) .
Cu2 O3 1.966(4) .
Cu2 O15 2.175(5) .
Cu3 O2 1.970(4) .
Cu3 O2 1.970(4) 10_556
Cu3 O10 1.984(4) .
Cu3 O10 1.984(4) 10_556
Cu3 O16 2.156(7) .
Cu3 Cu4 2.6616(12) .
Cu4 O1 1.949(4) .
Cu4 O1 1.949(4) 10_556
Cu4 O9 1.969(4) 10_556
Cu4 O9 1.969(4) .
Cu4 O17 2.147(7) .
O1 C1 1.254(6) .
O2 C1 1.258(7) .
O3 C5 1.254(6) .
O4 C5 1.248(6) .
O5 C14 1.244(6) .
O6 C14 1.253(6) .
O7 C18 1.254(6) .
O8 C18 1.248(6) .
O9 C19 1.235(6) .
O10 C19 1.255(7) .
O11 C26 1.249(6) .
O12 C26 1.264(6) .
O13 C30 1.269(5) .
C31 C30 1.399(11) .
C31 H31A 0.9800 .
C31 H31B 0.9800 .
C31 H31C 0.9800 .
O15 H15A 0.9800 .
O15 H15B 0.9801 .
O16 H16A 0.9800 .
O16 H16B 0.9800 .
O17 H17A 0.9800 .
O17 H17B 0.9800 .
N1 C9 1.344(8) .
N1 N2 1.402(8) .
N2 C10 1.343(8) 6_545
N3 C10 1.318(8) 6_545
N3 C9 1.329(8) .
N3 H3A 0.8800 .
N4 C27 1.341(7) 2_765
N4 C27 1.341(7) .
N4 H4 0.8800 .
N5 C27 1.334(9) .
N5 N5 1.342(14) 2_765
C30 O13 1.269(5) 6_545
C1 C2 1.495(7) .
C2 C3 1.375(8) .
C2 C7 1.399(8) .
C3 C4 1.380(7) .
C3 H3 0.9500 .
C4 C6 1.362(7) .
C4 C5 1.514(7) .
C6 C8 1.418(8) .
C6 H6 0.9500 .
C7 C8 1.402(8) .
C7 H7 0.9500 .
C8 C9 1.463(8) .
C10 N3 1.318(7) 6_545
C10 N2 1.343(8) 6_545
C10 C11 1.509(8) .
C11 C17 1.383(8) 7_665
C11 C12 1.385(8) .
C12 C13 1.379(8) .
C12 H12 0.9500 .
C13 C15 1.389(7) 7_665
C13 C14 1.498(7) .
C15 C16 1.384(7) .
C15 C13 1.389(7) 8_645
C15 H15 0.9500 .
C16 C17 1.381(8) .
C16 C18 1.518(7) .
C17 C11 1.383(8) 8_645
C17 H17 0.9500 .
C19 C20 1.530(8) .
C20 C22 1.350(8) .
C20 C21 1.389(8) .
C21 C25 1.398(8) 16_666
C21 H21 0.9500 .
C22 C23 1.389(9) .
C22 H22 0.9500 .
C23 C24 1.417(8) 16_666
C23 C27 1.461(9) .
C24 C25 1.369(8) .
C24 C23 1.417(8) 15_646
C24 H24 0.9500 .
C25 C21 1.398(8) 15_646
C25 C26 1.504(7) .
N7 C29 1.464(9) .
N7 C28 1.477(10) .
N7 H7A 0.9200 .
N7 H7B 0.9200 .
C29 H29A 0.9800 .
C29 H29B 0.9800 .
C29 H29C 0.9800 .
C28 H28A 0.9800 .
C28 H28B 0.9800 .
C28 H28C 0.9800 .
N7' C28' 1.478(10) .
N7' C29' 1.479(10) .
N7' H7C 0.9200 .
N7' H7D 0.9200 .
C29' H29D 0.9800 .
C29' H29E 0.9800 .
C29' H29F 0.9800 .
C28' H28D 0.9800 .
C28' H28E 0.9800 .
C28' H28F 0.9800 .

loop_
_geom_torsion_atom_site_label_1
_geom_torsion_atom_site_label_2
_geom_torsion_atom_site_label_3
_geom_torsion_atom_site_label_4
_geom_torsion
_geom_torsion_site_symmetry_1
_geom_torsion_site_symmetry_2
_geom_torsion_site_symmetry_3
_geom_torsion_site_symmetry_4
O5 Cu1 Cu2 O12 -175.85(18) . . . .
O4 Cu1 Cu2 O12 94.65(18) . . . .
O11 Cu1 Cu2 O12 1.18(18) . . . .
O7 Cu1 Cu2 O12 -87.64(18) . . . .
O13 Cu1 Cu2 O12 49.7(19) . . . .
O5 Cu1 Cu2 O6 4.37(18) . . . .
O4 Cu1 Cu2 O6 -85.14(17) . . . .
O11 Cu1 Cu2 O6 -178.60(18) . . . .
O7 Cu1 Cu2 O6 92.58(17) . . . .
O13 Cu1 Cu2 O6 -130.1(19) . . . .
O5 Cu1 Cu2 O8 -85.44(18) . . . .
O4 Cu1 Cu2 O8 -174.94(18) . . . .
O11 Cu1 Cu2 O8 91.59(19) . . . .
O7 Cu1 Cu2 O8 2.77(18) . . . .
O13 Cu1 Cu2 O8 140.1(19) . . . .
O5 Cu1 Cu2 O3 92.93(17) . . . .
O4 Cu1 Cu2 O3 3.42(17) . . . .
O11 Cu1 Cu2 O3 -90.04(18) . . . .
O7 Cu1 Cu2 O3 -178.86(17) . . . .
O13 Cu1 Cu2 O3 -41.5(19) . . . .
O5 Cu1 Cu2 O15 -104.8(19) . . . .
O4 Cu1 Cu2 O15 165.7(19) . . . .
O11 Cu1 Cu2 O15 72.2(19) . . . .
O7 Cu1 Cu2 O15 -16.6(19) . . . .
O13 Cu1 Cu2 O15 121(3) . . . .
O2 Cu3 Cu4 O1 -0.86(18) . . . .
O2 Cu3 Cu4 O1 -92.68(18) 10_556 . . .
O10 Cu3 Cu4 O1 179.19(18) . . . .
O10 Cu3 Cu4 O1 87.27(18) 10_556 . . .
O16 Cu3 Cu4 O1 -46.77(13) . . . .
O2 Cu3 Cu4 O1 92.68(18) . . . 10_556
O2 Cu3 Cu4 O1 0.86(18) 10_556 . . 10_556
O10 Cu3 Cu4 O1 -87.27(18) . . . 10_556
O10 Cu3 Cu4 O1 -179.19(18) 10_556 . . 10_556
O16 Cu3 Cu4 O1 46.77(13) . . . 10_556
O2 Cu3 Cu4 O9 -89.28(19) . . . 10_556
O2 Cu3 Cu4 O9 178.90(19) 10_556 . . 10_556
O10 Cu3 Cu4 O9 90.8(2) . . . 10_556
O10 Cu3 Cu4 O9 -1.2(2) 10_556 . . 10_556
O16 Cu3 Cu4 O9 -135.19(15) . . . 10_556
O2 Cu3 Cu4 O9 -178.90(19) . . . .
O2 Cu3 Cu4 O9 89.28(19) 10_556 . . .
O10 Cu3 Cu4 O9 1.2(2) . . . .
O10 Cu3 Cu4 O9 -90.8(2) 10_556 . . .
O16 Cu3 Cu4 O9 135.19(15) . . . .
O2 Cu3 Cu4 O17 -134.09(12) . . . .
O2 Cu3 Cu4 O17 134.09(12) 10_556 . . .
O10 Cu3 Cu4 O17 45.96(12) . . . .
O10 Cu3 Cu4 O17 -45.96(12) 10_556 . . .
O16 Cu3 Cu4 O17 180.0 . . . .
O1 Cu4 O1 C1 -89.2(5) 10_556 . . .
O9 Cu4 O1 C1 78.0(5) 10_556 . . .
O9 Cu4 O1 C1 3.9(12) . . . .
O17 Cu4 O1 C1 172.6(5) . . . .
Cu3 Cu4 O1 C1 -4.9(5) . . . .
O2 Cu3 O2 C1 89.5(5) 10_556 . . .
O10 Cu3 O2 C1 7.3(11) . . . .
O10 Cu3 O2 C1 -78.0(5) 10_556 . . .
O16 Cu3 O2 C1 -174.7(5) . . . .
Cu4 Cu3 O2 C1 7.1(4) . . . .
O12 Cu2 O3 C5 -91.6(4) . . . .
O6 Cu2 O3 C5 77.8(4) . . . .
O8 Cu2 O3 C5 -0.5(11) . . . .
O15 Cu2 O3 C5 173.8(4) . . . .
Cu1 Cu2 O3 C5 -7.8(4) . . . .
O5 Cu1 O4 C5 -81.6(5) . . . .
O11 Cu1 O4 C5 83.0(5) . . . .
O7 Cu1 O4 C5 -9.8(10) . . . .
O13 Cu1 O4 C5 177.6(5) . . . .
Cu2 Cu1 O4 C5 -0.1(4) . . . .
O4 Cu1 O5 C14 73.8(5) . . . .
O11 Cu1 O5 C14 -17.5(9) . . . .
O7 Cu1 O5 C14 -93.2(5) . . . .
O13 Cu1 O5 C14 171.4(4) . . . .
Cu2 Cu1 O5 C14 -6.3(4) . . . .
O12 Cu2 O6 C14 -5.4(13) . . . .
O8 Cu2 O6 C14 76.2(4) . . . .
O3 Cu2 O6 C14 -91.3(4) . . . .
O15 Cu2 O6 C14 170.9(4) . . . .
Cu1 Cu2 O6 C14 -4.2(4) . . . .
O5 Cu1 O7 C18 80.4(4) . . . .
O4 Cu1 O7 C18 8.6(9) . . . .
O11 Cu1 O7 C18 -84.6(4) . . . .
O13 Cu1 O7 C18 -178.8(4) . . . .
Cu2 Cu1 O7 C18 -0.9(4) . . . .
O12 Cu2 O8 C18 77.9(5) . . . .
O6 Cu2 O8 C18 -91.7(5) . . . .
O3 Cu2 O8 C18 -13.5(12) . . . .
O15 Cu2 O8 C18 172.2(5) . . . .
Cu1 Cu2 O8 C18 -6.0(5) . . . .
O1 Cu4 O9 C19 -15.3(13) . . . .
O1 Cu4 O9 C19 78.4(5) 10_556 . . .
O9 Cu4 O9 C19 -89.3(5) 10_556 . . .
O17 Cu4 O9 C19 175.9(5) . . . .
Cu3 Cu4 O9 C19 -6.4(5) . . . .
O2 Cu3 O10 C19 3.2(11) . . . .
O2 Cu3 O10 C19 -79.4(5) 10_556 . . .
O10 Cu3 O10 C19 88.0(5) 10_556 . . .
O16 Cu3 O10 C19 -174.8(5) . . . .
Cu4 Cu3 O10 C19 3.4(4) . . . .
O5 Cu1 O11 C26 7.3(9) . . . .
O4 Cu1 O11 C26 -83.4(5) . . . .
O7 Cu1 O11 C26 82.9(4) . . . .
O13 Cu1 O11 C26 178.6(4) . . . .
Cu2 Cu1 O11 C26 -3.8(4) . . . .
O6 Cu2 O12 C26 2.2(13) . . . .
O8 Cu2 O12 C26 -79.4(5) . . . .
O3 Cu2 O12 C26 87.9(5) . . . .
O15 Cu2 O12 C26 -174.0(5) . . . .
Cu1 Cu2 O12 C26 1.1(5) . . . .
O5 Cu1 O13 C30 -38.6(4) . . . .
O4 Cu1 O13 C30 50.9(4) . . . .
O11 Cu1 O13 C30 143.7(4) . . . .
O7 Cu1 O13 C30 -127.4(4) . . . .
Cu2 Cu1 O13 C30 95.4(19) . . . .
C9 N1 N2 C10 -1.1(11) . . . 6_545
Cu1 O13 C30 O13 -176.4(5) . . . 6_545
Cu1 O13 C30 C31 3.6(5) . . . .
Cu4 O1 C1 O2 12.3(9) . . . .
Cu4 O1 C1 C2 -166.8(4) . . . .
Cu3 O2 C1 O1 -13.6(9) . . . .
Cu3 O2 C1 C2 165.4(4) . . . .
O1 C1 C2 C3 -173.7(6) . . . .
O2 C1 C2 C3 7.2(9) . . . .
O1 C1 C2 C7 12.3(9) . . . .
O2 C1 C2 C7 -166.8(6) . . . .
C7 C2 C3 C4 -0.9(10) . . . .
C1 C2 C3 C4 -174.7(6) . . . .
C2 C3 C4 C6 1.2(9) . . . .
C2 C3 C4 C5 175.8(6) . . . .
Cu1 O4 C5 O3 -6.3(9) . . . .
Cu1 O4 C5 C4 170.8(4) . . . .
Cu2 O3 C5 O4 10.6(8) . . . .
Cu2 O3 C5 C4 -166.5(4) . . . .
C6 C4 C5 O4 -11.6(9) . . . .
C3 C4 C5 O4 173.8(5) . . . .
C6 C4 C5 O3 165.8(6) . . . .
C3 C4 C5 O3 -8.9(9) . . . .
C3 C4 C6 C8 -0.3(10) . . . .
C5 C4 C6 C8 -175.0(6) . . . .
C3 C2 C7 C8 -0.4(10) . . . .
C1 C2 C7 C8 173.7(6) . . . .
C2 C7 C8 C6 1.3(11) . . . .
C2 C7 C8 C9 -175.5(7) . . . .
C4 C6 C8 C7 -0.9(11) . . . .
C4 C6 C8 C9 175.9(7) . . . .
C10 N3 C9 N1 -0.2(11) 6_545 . . .
C10 N3 C9 C8 -176.4(8) 6_545 . . .
N2 N1 C9 N3 0.8(12) . . . .
N2 N1 C9 C8 177.1(8) . . . .
C7 C8 C9 N3 175.2(8) . . . .
C6 C8 C9 N3 -1.6(12) . . . .
C7 C8 C9 N1 -0.8(13) . . . .
C6 C8 C9 N1 -177.6(8) . . . .
N3 C10 C11 C17 -161.7(8) 6_545 . . 7_665
N2 C10 C11 C17 20.1(13) 6_545 . . 7_665
N3 C10 C11 C12 13.5(12) 6_545 . . .
N2 C10 C11 C12 -164.8(9) 6_545 . . .
C17 C11 C12 C13 -4.5(11) 7_665 . . .
C10 C11 C12 C13 -179.8(6) . . . .
C11 C12 C13 C15 2.5(10) . . . 7_665
C11 C12 C13 C14 179.9(6) . . . .
Cu1 O5 C14 O6 5.4(8) . . . .
Cu1 O5 C14 C13 -173.7(4) . . . .
Cu2 O6 C14 O5 0.9(8) . . . .
Cu2 O6 C14 C13 180.0(4) . . . .
C12 C13 C14 O5 -5.6(8) . . . .
C15 C13 C14 O5 171.7(6) 7_665 . . .
C12 C13 C14 O6 175.2(6) . . . .
C15 C13 C14 O6 -7.4(9) 7_665 . . .
C13 C15 C16 C17 -2.3(10) 8_645 . . .
C13 C15 C16 C18 176.3(5) 8_645 . . .
C15 C16 C17 C11 0.4(10) . . . 8_645
C18 C16 C17 C11 -178.2(6) . . . 8_645
Cu2 O8 C18 O7 7.7(9) . . . .
Cu2 O8 C18 C16 -175.0(4) . . . .
Cu1 O7 C18 O8 -3.2(8) . . . .
Cu1 O7 C18 C16 179.4(4) . . . .
C17 C16 C18 O8 -167.6(6) . . . .
C15 C16 C18 O8 13.8(8) . . . .
C17 C16 C18 O7 10.0(9) . . . .
C15 C16 C18 O7 -168.6(6) . . . .
Cu4 O9 C19 O10 12.0(10) . . . .
Cu4 O9 C19 C20 -169.1(4) . . . .
Cu3 O10 C19 O9 -10.1(9) . . . .
Cu3 O10 C19 C20 171.2(4) . . . .
O9 C19 C20 C22 3.8(9) . . . .
O10 C19 C20 C22 -177.3(6) . . . .
O9 C19 C20 C21 177.6(6) . . . .
O10 C19 C20 C21 -3.5(9) . . . .
C22 C20 C21 C25 -1.4(10) . . . 16_666
C19 C20 C21 C25 -174.9(6) . . . 16_666
C21 C20 C22 C23 -0.4(11) . . . .
C19 C20 C22 C23 173.2(6) . . . .
C20 C22 C23 C24 1.1(11) . . . 16_666
C20 C22 C23 C27 -178.2(7) . . . .
C23 C24 C25 C21 2.0(10) 15_646 . . 15_646
C23 C24 C25 C26 179.6(6) 15_646 . . .
Cu1 O11 C26 O12 6.3(9) . . . .
Cu1 O11 C26 C25 -172.7(4) . . . .
Cu2 O12 C26 O11 -4.8(9) . . . .
Cu2 O12 C26 C25 174.2(4) . . . .
C24 C25 C26 O11 6.3(9) . . . .
C21 C25 C26 O11 -176.0(6) 15_646 . . .
C24 C25 C26 O12 -172.7(6) . . . .
C21 C25 C26 O12 4.9(8) 15_646 . . .
N5 N5 C27 N4 5.5(17) 2_765 . . .
N5 N5 C27 C23 -173.0(11) 2_765 . . .
C27 N4 C27 N5 -2.1(7) 2_765 . . .
C27 N4 C27 C23 176.4(9) 2_765 . . .
C22 C23 C27 N5 148.7(10) . . . .
C24 C23 C27 N5 -30.6(14) 16_666 . . .
C22 C23 C27 N4 -29.6(11) . . . .
C24 C23 C27 N4 151.1(7) 16_666 . . .

loop_
_platon_squeeze_void_nr
_platon_squeeze_void_average_x
_platon_squeeze_void_average_y
_platon_squeeze_void_average_z
_platon_squeeze_void_volume
_platon_squeeze_void_count_electrons
1 -0.027 -0.044 -0.012 16692.6 3887.8
